data_2222897
loop_
_publ_author_name
'Puvaneswary, Subramaniam'
'Alias, Yatimah'
'Ng, Seik Weng'

_publ_section_title
;
 1,1',2,2'-Tetramethyl-3,3'-(<i>p</i>-phenylenedimethylene)diimidazol-1-ium
 bis(hexafluoridophosphate)
;
_journal_coeditor_code TK2496
_journal_issue 8
_journal_name_full 'Acta Crystallographica Section E'
_journal_page_first o1830
_journal_paper_doi 10.1107/S1600536809026336
_journal_volume 65
_journal_year 2009
_chemical_formula_iupac 'C18 H24 N4 2+, 2P F6 -'
_chemical_formula_moiety 'C18 H24 N4 2+, 2(F6 P -)'
_chemical_formula_sum 'C18 H24 F12 N4 P2'
_chemical_formula_weight 586.35
_chemical_name_systematic
;
1,1',2,2'-Tetramethyl-3,3'-(<i>p</i>-phenylenedimethylene)diimidazol-1-ium
bis(hexafluoridophosphate)
;
_space_group_IT_number 2
_symmetry_cell_setting triclinic
_symmetry_space_group_name_Hall '-P 1'
_symmetry_space_group_name_H-M 'P -1'
_atom_sites_solution_hydrogens geom
_atom_sites_solution_primary direct
_atom_sites_solution_secondary difmap
_audit_creation_method SHELXL-97
_cell_angle_alpha 73.435(3)
_cell_angle_beta 71.173(3)
_cell_angle_gamma 73.897(3)
_cell_formula_units_Z 1
_cell_length_a 7.3808(3)
_cell_length_b 8.2169(4)
_cell_length_c 11.0553(5)
_cell_measurement_reflns_used 951
_cell_measurement_temperature 140(2)
_cell_measurement_theta_max 23.6
_cell_measurement_theta_min 2.6
_cell_volume 595.43(5)
_computing_cell_refinement 'SAINT (Bruker, 2008)'
_computing_data_collection 'APEX2 (Bruker, 2008)'
_computing_data_reduction 'SAINT (Bruker, 2008)'
_computing_molecular_graphics 'X-SEED (Barbour, 2001)'
_computing_publication_material 'publCIF (Westrip, 2009)'
_computing_structure_refinement 'SHELXL97 (Sheldrick, 2008)'
_computing_structure_solution 'SHELXS97 (Sheldrick, 2008)'
_diffrn_ambient_temperature 140(2)
_diffrn_measured_fraction_theta_full 0.968
_diffrn_measured_fraction_theta_max 0.968
_diffrn_measurement_device_type 'Bruker SMART APEX'
_diffrn_measurement_method \w
_diffrn_radiation_monochromator graphite
_diffrn_radiation_source 'fine-focus sealed tube'
_diffrn_radiation_type MoK\a
_diffrn_radiation_wavelength 0.71073
_diffrn_reflns_av_R_equivalents 0.037
_diffrn_reflns_av_sigmaI/netI 0.078
_diffrn_reflns_limit_h_max 9
_diffrn_reflns_limit_h_min -9
_diffrn_reflns_limit_k_max 10
_diffrn_reflns_limit_k_min -10
_diffrn_reflns_limit_l_max 14
_diffrn_reflns_limit_l_min -14
_diffrn_reflns_number 4724
_diffrn_reflns_theta_full 27.5
_diffrn_reflns_theta_max 27.5
_diffrn_reflns_theta_min 2.0
_diffrn_standards_decay_% 0
_diffrn_standards_interval_count 0
_diffrn_standards_interval_time 0
_diffrn_standards_number 0
_exptl_absorpt_coefficient_mu 0.292
_exptl_absorpt_correction_T_max 0.991
_exptl_absorpt_correction_T_min 0.905
_exptl_absorpt_correction_type multi-scan
_exptl_absorpt_process_details '(SADABS; Sheldrick, 1996)'
_exptl_crystal_colour Colorless
_exptl_crystal_density_diffrn 1.635
_exptl_crystal_density_method 'not measured'
_exptl_crystal_description Prism
_exptl_crystal_F_000 298
_exptl_crystal_size_max 0.35
_exptl_crystal_size_mid 0.03
_exptl_crystal_size_min 0.03
_refine_diff_density_max 0.53
_refine_diff_density_min -0.48
_refine_ls_extinction_method none
_refine_ls_goodness_of_fit_ref 1.08
_refine_ls_hydrogen_treatment constr
_refine_ls_matrix_type full
_refine_ls_number_parameters 158
_refine_ls_number_reflns 2654
_refine_ls_number_restraints 41
_refine_ls_restrained_S_all 1.07
_refine_ls_R_factor_all 0.116
_refine_ls_R_factor_gt 0.071
_refine_ls_shift/su_max 0.001
_refine_ls_shift/su_mean 0.001
_refine_ls_structure_factor_coef Fsqd
_refine_ls_weighting_details 'calc w=1/[\s^2^(Fo^2^)+(0.0937P)^2^+1.0627P] where P=(Fo^2^+2Fc^2^)/3'
_refine_ls_weighting_scheme calc
_refine_ls_wR_factor_gt 0.200
_refine_ls_wR_factor_ref 0.224
_reflns_number_gt 1654
_reflns_number_total 2654
_reflns_threshold_expression I>2\s(I)
_cod_data_source_file tk2496.cif
_cod_data_source_block I
_cod_depositor_comments
;
The following automatic conversions were performed:
'_symmetry_cell_setting' value 'Triclinic' changed to 'triclinic'
according to '/home/saulius/struct/CIF-dictionaries/cif_core.dic'
dictionary named 'cif_core.dic' version 2.4.1 from
2010-06-29.

'_exptl_absorpt_correction_type' value 'Multi-scan' changed
to 'multi-scan' according to
'/home/saulius/struct/CIF-dictionaries/cif_core.dic' dictionary named
'cif_core.dic' version 2.4.1 from 2010-06-29.

Automatic conversion script
Id: cif_fix_enum 1527 2010-12-29 10:47:43Z saulius 

The following automatic conversions were performed:

'_symmetry_cell_setting' value 'Triclinic' changed to 'triclinic'
according to /home/saulius/struct/CIF-dictionaries/cif_core.dic
dictionary named 'cif_core.dic' version 2.4.1 from
2010-06-29.

'_exptl_absorpt_correction_type' value 'Multi-scan'
changed to 'multi-scan' according to
/home/saulius/struct/CIF-dictionaries/cif_core.dic dictionary named
'cif_core.dic' version 2.4.1 from 2010-06-29.

Automatic conversion script
Id: cif_fix_values 1715 2011-07-08 13:25:40Z adriana 
;
_cod_database_code 2222897
_cod_database_fobs_code 2222897

loop_
_symmetry_equiv_pos_as_xyz
'x, y, z'
'-x, -y, -z'

loop_
_atom_site_type_symbol
_atom_site_label
_atom_site_fract_x
_atom_site_fract_y
_atom_site_fract_z
_atom_site_U_iso_or_equiv
_atom_site_adp_type
_atom_site_calc_flag
_atom_site_refinement_flags
_atom_site_occupancy
_atom_site_disorder_assembly
_atom_site_disorder_group
P P1 0.27195(18) 0.30311(17) 0.76433(12) 0.0235(3) Uani d . 1 . .
F F6 0.2767(5) 0.4311(4) 0.6246(3) 0.0364(8) Uani d . 1 . .
F F4 0.3686(5) 0.1439(4) 0.6946(3) 0.0428(8) Uani d . 1 . .
F F5 0.2653(5) 0.1760(4) 0.9036(3) 0.0400(8) Uani d . 1 . .
F F3 0.0593(4) 0.2794(5) 0.7741(3) 0.0417(8) Uani d . 1 . .
F F2 0.1736(5) 0.4638(4) 0.8340(3) 0.0494(10) Uani d . 1 . .
F F1 0.4829(4) 0.3294(5) 0.7547(3) 0.0440(9) Uani d . 1 . .
C C1 1.1492(7) 1.0037(6) 0.3848(4) 0.0233(10) Uani d . 1 . .
H H1 1.2518 1.0052 0.3063 0.028 Uiso calc R 1 . .
C C2 1.0666(7) 0.8581(7) 0.4421(5) 0.0259(10) Uani d . 1 . .
H H2 1.1122 0.7612 0.4018 0.031 Uiso calc R 1 . .
C C3 0.9177(6) 0.8525(6) 0.5581(5) 0.0218(10) Uani d . 1 . .
C C4 0.8353(7) 0.6892(6) 0.6166(5) 0.0263(11) Uani d D 1 . .
H H4A 0.7815 0.6670 0.5530 0.032 Uiso calc PR 0.50 A -1
H H4B 0.9412 0.5891 0.6352 0.032 Uiso calc PR 0.50 A -1
H H4C 0.7946 0.6625 0.5486 0.032 Uiso calc PR 0.50 A -2
H H4D 0.9413 0.5921 0.6398 0.032 Uiso calc PR 0.50 A -2
N N1 0.683(2) 0.706(4) 0.7365(15) 0.0231(17) Uani d PGDU 0.50 B -1
C C5 0.493(3) 0.753(2) 0.7349(14) 0.0216(14) Uani d PGDU 0.50 B -1
N N2 0.3833(7) 0.7643(18) 0.858(2) 0.0250(13) Uani d PGDU 0.50 B -1
C C6 0.505(3) 0.724(4) 0.9349(6) 0.034(2) Uani d PGDU 0.50 B -1
H H6 0.4677 0.7219 1.0259 0.040 Uiso calc PR 0.50 B -1
C C7 0.690(2) 0.688(5) 0.860(2) 0.031(3) Uani d PGDU 0.50 B -1
H H7 0.8057 0.6562 0.8892 0.038 Uiso calc PR 0.50 B -1
N N1' 0.670(2) 0.695(4) 0.7318(14) 0.0231(17) Uani d PGD 0.50 B -2
C C5' 0.477(3) 0.749(2) 0.7430(16) 0.0216(14) Uani d PGD 0.50 B -2
N N2' 0.3852(8) 0.7552(19) 0.869(2) 0.0250(13) Uani d PGD 0.50 B -2
C C6' 0.523(3) 0.705(4) 0.9363(7) 0.034(2) Uani d PGD 0.50 B -2
H H6' 0.4993 0.6975 1.0272 0.040 Uiso calc PR 0.50 B -2
C C7' 0.6988(18) 0.668(5) 0.851(2) 0.031(3) Uani d PGD 0.50 B -2
H H7' 0.8213 0.6300 0.8718 0.038 Uiso calc PR 0.50 B -2
C C8 0.3963(5) 0.7903(4) 0.6307(4) 0.0303(11) Uani d D 1 . .
H H8A 0.4926 0.7588 0.5517 0.046 Uiso calc PR 0.50 B -1
H H8B 0.3380 0.9143 0.6118 0.046 Uiso calc PR 0.50 B -1
H H8C 0.2937 0.7228 0.6587 0.046 Uiso calc PR 0.50 B -1
H H8D 0.5010 0.7607 0.5544 0.046 Uiso calc PR 0.50 B -2
H H8E 0.3388 0.9145 0.6118 0.046 Uiso calc PR 0.50 B -2
H H8F 0.2953 0.7233 0.6506 0.046 Uiso calc PR 0.50 B -2
C C9 0.1775(5) 0.8077(4) 0.9104(4) 0.0407(14) Uani d RD 1 . .
H H9A 0.1131 0.8479 0.8392 0.061 Uiso calc PR 0.50 B -1
H H9B 0.1463 0.9001 0.9582 0.061 Uiso calc PR 0.50 B -1
H H9C 0.1311 0.7052 0.9703 0.061 Uiso calc PR 0.50 B -1
H H9D 0.1199 0.7958 0.8458 0.061 Uiso calc PR 0.50 B -2
H H9E 0.1428 0.9291 0.9183 0.061 Uiso calc PR 0.50 B -2
H H9F 0.1271 0.7344 0.9955 0.061 Uiso calc PR 0.50 B -2

loop_
_atom_site_aniso_label
_atom_site_aniso_U_11
_atom_site_aniso_U_22
_atom_site_aniso_U_33
_atom_site_aniso_U_12
_atom_site_aniso_U_13
_atom_site_aniso_U_23
P1 0.0225(6) 0.0259(7) 0.0221(6) -0.0038(5) -0.0050(5) -0.0074(5)
F6 0.0438(18) 0.0321(17) 0.0305(16) -0.0089(14) -0.0136(14) 0.0030(13)
F4 0.051(2) 0.0294(17) 0.0420(19) 0.0005(14) -0.0048(15) -0.0157(15)
F5 0.0462(19) 0.046(2) 0.0278(16) -0.0157(15) -0.0126(14) 0.0012(14)
F3 0.0283(17) 0.060(2) 0.0410(19) -0.0154(15) -0.0101(14) -0.0102(16)
F2 0.056(2) 0.044(2) 0.050(2) -0.0074(17) -0.0001(17) -0.0294(17)
F1 0.0302(17) 0.064(2) 0.0415(19) -0.0187(16) -0.0123(14) -0.0048(17)
C1 0.020(2) 0.030(3) 0.019(2) -0.0075(19) -0.0014(17) -0.0062(19)
C2 0.022(2) 0.027(3) 0.028(3) -0.0026(19) -0.0044(19) -0.010(2)
C3 0.017(2) 0.024(2) 0.025(2) 0.0003(18) -0.0121(18) -0.0026(19)
C4 0.020(2) 0.027(3) 0.031(3) -0.005(2) -0.0047(19) -0.006(2)
N1 0.020(2) 0.026(3) 0.026(2) -0.010(2) -0.0078(19) -0.0027(18)
C5 0.022(3) 0.022(2) 0.021(3) -0.009(2) -0.003(2) -0.0026(19)
N2 0.027(2) 0.025(2) 0.024(3) -0.0109(17) -0.0049(17) -0.003(2)
C6 0.046(4) 0.042(5) 0.017(2) -0.019(4) -0.010(2) -0.001(2)
C7 0.035(3) 0.036(7) 0.032(4) -0.014(3) -0.017(3) -0.003(3)
N1' 0.020(2) 0.026(3) 0.026(2) -0.010(2) -0.0078(19) -0.0027(18)
C5' 0.022(3) 0.022(2) 0.021(3) -0.009(2) -0.003(2) -0.0026(19)
N2' 0.027(2) 0.025(2) 0.024(3) -0.0109(17) -0.0049(17) -0.003(2)
C6' 0.046(4) 0.042(5) 0.017(2) -0.019(4) -0.010(2) -0.001(2)
C7' 0.035(3) 0.036(7) 0.032(4) -0.014(3) -0.017(3) -0.003(3)
C8 0.033(3) 0.027(3) 0.034(3) -0.006(2) -0.015(2) -0.004(2)
C9 0.032(3) 0.042(3) 0.041(3) -0.011(2) 0.008(2) -0.016(3)

loop_
_atom_type_symbol
_atom_type_description
_atom_type_scat_dispersion_real
_atom_type_scat_dispersion_imag
_atom_type_scat_source
C C 0.0033 0.0016 'International Tables Vol C Tables 4.2.6.8 and 6.1.1.4'
H H 0.0000 0.0000 'International Tables Vol C Tables 4.2.6.8 and 6.1.1.4'
N N 0.0061 0.0033 'International Tables Vol C Tables 4.2.6.8 and 6.1.1.4'
F F 0.0171 0.0103 'International Tables Vol C Tables 4.2.6.8 and 6.1.1.4'
P P 0.1023 0.0942 'International Tables Vol C Tables 4.2.6.8 and 6.1.1.4'

loop_
_geom_angle_atom_site_label_1
_geom_angle_atom_site_label_2
_geom_angle_atom_site_label_3
_geom_angle_site_symmetry_1
_geom_angle_site_symmetry_3
_geom_angle
_geom_angle_publ_flag
F4 P1 F5 . . 90.52(18) ?
F4 P1 F1 . . 90.71(19) ?
F5 P1 F1 . . 90.42(18) ?
F4 P1 F2 . . 179.6(2) ?
F5 P1 F2 . . 89.74(19) ?
F1 P1 F2 . . 89.58(19) ?
F4 P1 F6 . . 89.62(18) ?
F5 P1 F6 . . 179.52(18) ?
F1 P1 F6 . . 90.04(18) ?
F2 P1 F6 . . 90.11(18) ?
F4 P1 F3 . . 89.98(19) ?
F5 P1 F3 . . 89.90(18) ?
F1 P1 F3 . . 179.2(2) ?
F2 P1 F3 . . 89.73(19) ?
F6 P1 F3 . . 89.64(17) ?
C2 C1 C3 . 2_776 120.3(4) ?
C2 C1 H1 . . 119.8 ?
C3 C1 H1 2_776 . 119.8 ?
C1 C2 C3 . . 120.7(4) ?
C1 C2 H2 . . 119.7 ?
C3 C2 H2 . . 119.7 ?
C2 C3 C1 . 2_776 119.0(4) ?
C2 C3 C4 . . 118.2(4) ?
C1 C3 C4 2_776 . 122.8(4) ?
N1 C4 C3 . . 110.7(13) ?
N1' C4 C3 . . 115.8(13) ?
N1 C4 H4A . . 109.5 ?
N1' C4 H4A . . 103.2 ?
C3 C4 H4A . . 109.5 ?
N1 C4 H4B . . 109.5 ?
N1' C4 H4B . . 110.3 ?
C3 C4 H4B . . 109.5 ?
H4A C4 H4B . . 108.1 ?
N1 C4 H4C . . 114.7 ?
N1' C4 H4C . . 108.3 ?
C3 C4 H4C . . 108.3 ?
N1 C4 H4D . . 107.2 ?
N1' C4 H4D . . 108.3 ?
C3 C4 H4D . . 108.3 ?
C5 N1 C7 . . 108.0 ?
C5 N1 C4 . . 120(2) ?
C7 N1 C4 . . 132(2) ?
N2 C5 N1 . . 108.0 ?
N2 C5 C8 . . 119(2) ?
N1 C5 C8 . . 133(2) ?
C6 N2 C5 . . 108.0 ?
C6 N2 C9 . . 121(2) ?
C5 N2 C9 . . 131(2) ?
N2 C6 C7 . . 108.0 ?
N2 C6 H6 . . 126.0 ?
C7 C6 H6 . . 126.0 ?
C6 C7 N1 . . 108.0 ?
C6 C7 H7 . . 126.0 ?
N1 C7 H7 . . 126.0 ?
C5' N1' C7' . . 108.0 ?
C5' N1' C4 . . 131(2) ?
C7' N1' C4 . . 121(2) ?
N1' C5' N2' . . 108.0 ?
N1' C5' C8 . . 122(2) ?
N2' C5' C8 . . 130(2) ?
C6' N2' C5' . . 108.0 ?
C6' N2' C9 . . 132(2) ?
C5' N2' C9 . . 120(2) ?
N2' C6' C7' . . 108.0 ?
N2' C6' H6' . . 126.0 ?
C7' C6' H6' . . 126.0 ?
C6' C7' N1' . . 108.0 ?
C6' C7' H7' . . 126.0 ?
N1' C7' H7' . . 126.0 ?
C5' C8 H8A . . 113.7 ?
C5 C8 H8A . . 109.5 ?
C5' C8 H8B . . 109.7 ?
C5 C8 H8B . . 109.5 ?
H8A C8 H8B . . 109.5 ?
C5' C8 H8C . . 104.9 ?
C5 C8 H8C . . 109.5 ?
H8A C8 H8C . . 109.5 ?
H8B C8 H8C . . 109.5 ?
C5' C8 H8D . . 109.5 ?
C5 C8 H8D . . 105.1 ?
C5' C8 H8E . . 109.5 ?
C5 C8 H8E . . 109.2 ?
H8A C8 H8E . . 109.4 ?
H8C C8 H8E . . 109.9 ?
H8D C8 H8E . . 109.5 ?
C5' C8 H8F . . 109.5 ?
C5 C8 H8F . . 114.0 ?
H8A C8 H8F . . 105.3 ?
H8B C8 H8F . . 109.1 ?
H8D C8 H8F . . 109.5 ?
H8E C8 H8F . . 109.5 ?
N2 C9 H9A . . 109.5 ?
N2' C9 H9A . . 114.6 ?
N2 C9 H9B . . 109.5 ?
N2' C9 H9B . . 108.2 ?
H9A C9 H9B . . 109.5 ?
N2 C9 H9C . . 109.5 ?
N2' C9 H9C . . 105.5 ?
H9A C9 H9C . . 109.5 ?
H9B C9 H9C . . 109.5 ?
N2 C9 H9D . . 105.5 ?
N2' C9 H9D . . 109.5 ?
N2 C9 H9E . . 108.2 ?
N2' C9 H9E . . 109.5 ?
H9D C9 H9E . . 109.5 ?
N2 C9 H9F . . 114.6 ?
N2' C9 H9F . . 109.5 ?
H9D C9 H9F . . 109.5 ?
H9E C9 H9F . . 109.5 ?

loop_
_geom_bond_atom_site_label_1
_geom_bond_atom_site_label_2
_geom_bond_site_symmetry_2
_geom_bond_distance
_geom_bond_publ_flag
P1 F4 . 1.586(3) ?
P1 F5 . 1.590(3) ?
P1 F1 . 1.597(3) ?
P1 F2 . 1.597(3) ?
P1 F6 . 1.598(3) ?
P1 F3 . 1.600(3) ?
C1 C2 . 1.388(7) ?
C1 C3 2_776 1.393(6) ?
C1 H1 . 0.9500 ?
C2 C3 . 1.392(6) ?
C2 H2 . 0.9500 ?
C3 C1 2_776 1.393(6) ?
C3 C4 . 1.514(7) ?
C4 N1 . 1.449(7) ?
C4 N1' . 1.452(7) ?
C4 H4A . 0.9900 ?
C4 H4B . 0.9900 ?
C4 H4C . 0.9900 ?
C4 H4D . 0.9900 ?
N1 C5 . 1.3500 ?
N1 C7 . 1.3500 ?
C5 N2 . 1.3500 ?
C5 C8 . 1.462(7) ?
N2 C6 . 1.3500 ?
N2 C9 . 1.422(6) ?
C6 C7 . 1.3500 ?
C6 H6 . 0.9500 ?
C7 H7 . 0.9500 ?
N1' C5' . 1.3500 ?
N1' C7' . 1.3500 ?
C5' N2' . 1.3500 ?
C5' C8 . 1.459(7) ?
N2' C6' . 1.3500 ?
N2' C9 . 1.428(6) ?
C6' C7' . 1.3500 ?
C6' H6' . 0.9500 ?
C7' H7' . 0.9500 ?
C8 H8A . 0.9800 ?
C8 H8B . 0.9800 ?
C8 H8C . 0.9800 ?
C8 H8D . 0.9800 ?
C8 H8E . 0.9800 ?
C8 H8F . 0.9800 ?
C9 H9A . 0.9800 ?
C9 H9B . 0.9800 ?
C9 H9C . 0.9800 ?
C9 H9D . 0.9800 ?
C9 H9E . 0.9800 ?
C9 H9F . 0.9800 ?

loop_
_geom_torsion_atom_site_label_1
_geom_torsion_atom_site_label_2
_geom_torsion_atom_site_label_3
_geom_torsion_atom_site_label_4
_geom_torsion_site_symmetry_1
_geom_torsion_site_symmetry_2
_geom_torsion_site_symmetry_3
_geom_torsion_site_symmetry_4
_geom_torsion
_geom_torsion_publ_flag
C3 C1 C2 C3 2_776 . . . -0.8(8) ?
C1 C2 C3 C1 . . . 2_776 0.8(8) ?
C1 C2 C3 C4 . . . . -179.3(4) ?
C2 C3 C4 N1 . . . . 180.0(11) ?
C1 C3 C4 N1 2_776 . . . -0.1(12) ?
C2 C3 C4 N1' . . . . -175.4(11) ?
C1 C3 C4 N1' 2_776 . . . 4.5(12) ?
N1' C4 N1 C5 . . . . -44(19) ?
C3 C4 N1 C5 . . . . 97.1(15) ?
N1' C4 N1 C7 . . . . 14E1(2) ?
C3 C4 N1 C7 . . . . -80.4(10) ?
C7 N1 C5 N2 . . . . 0.0 ?
C4 N1 C5 N2 . . . . -178.0(17) ?
C7 N1 C5 C8 . . . . 179.9(3) ?
C4 N1 C5 C8 . . . . 1.9(17) ?
N1 C5 N2 C6 . . . . 0.0 ?
C8 C5 N2 C6 . . . . -179.9(2) ?
N1 C5 N2 C9 . . . . -179.8(3) ?
C8 C5 N2 C9 . . . . 0.2(4) ?
C5 N2 C6 C7 . . . . 0.0 ?
C9 N2 C6 C7 . . . . 179.8(3) ?
N2 C6 C7 N1 . . . . 0.0 ?
C5 N1 C7 C6 . . . . 0.0 ?
C4 N1 C7 C6 . . . . 178(2) ?
C3 C4 N1' C5' . . . . 87.8(19) ?
C3 C4 N1' C7' . . . . -81.7(9) ?
C7' N1' C5' N2' . . . . 0.0 ?
C4 N1' C5' N2' . . . . -170.5(19) ?
C7' N1' C5' C8 . . . . 179.9(3) ?
C4 N1' C5' C8 . . . . 9.4(19) ?
N1' C5' N2' C6' . . . . 0.0 ?
C8 C5' N2' C6' . . . . -179.9(3) ?
N1' C5' N2' C9 . . . . -179.8(3) ?
C8 C5' N2' C9 . . . . 0.3(4) ?
C5' N2' C6' C7' . . . . 0.0 ?
C9 N2' C6' C7' . . . . 179.8(3) ?
N2' C6' C7' N1' . . . . 0.0 ?
C5' N1' C7' C6' . . . . 0.0 ?
C4 N1' C7' C6' . . . . 171.6(18) ?
